data_7104952
loop_
_publ_author_name
'Chou, Chang-Chuan'
'Liu, Hsueh-Ju'
'Hung-Chieh Chao, Lucas'

_publ_section_title
;
 A facile iodide-controlled fluorescent switch based on the
 interconversion between two- and three-coordinate copper(I) complexes.
;
_journal_issue 42
_journal_name_full 'Chemical communications (Cambridge, England)'
_journal_page_first 6382
_journal_page_last 6384
_journal_paper_doi 10.1039/b908765f
_journal_year 2009
_chemical_formula_moiety 'C33 H36 Cl Cu N8 O4'
_chemical_formula_sum 'C33 H36 Cl Cu N8 O4'
_chemical_formula_weight 707.69
_chemical_name_systematic
;
?
;
_space_group_IT_number 14
_symmetry_cell_setting monoclinic
_symmetry_space_group_name_Hall '-P 2yn'
_symmetry_space_group_name_H-M 'P 1 21/n 1'
_atom_sites_solution_hydrogens geom
_atom_sites_solution_primary direct
_atom_sites_solution_secondary difmap
_audit_creation_method SHELXL-97
_cell_angle_alpha 90.00
_cell_angle_beta 96.0050(10)
_cell_angle_gamma 90.00
_cell_formula_units_Z 4
_cell_length_a 10.6294(2)
_cell_length_b 17.6905(3)
_cell_length_c 17.6917(3)
_cell_measurement_reflns_used 0
_cell_measurement_temperature 200(2)
_cell_measurement_theta_max 0
_cell_measurement_theta_min 0
_cell_volume 3308.48(10)
_computing_molecular_graphics 'Ortep-3 for Windows (Farrugia, 1997)'
_computing_publication_material 'WinGX publication routines (Farrugia, 1999)'
_computing_structure_refinement 'SHELXL-97 (Sheldrick, 1997)'
_computing_structure_solution 'SHELXS-86 (Sheldrick, 1986)'
_diffrn_ambient_temperature 200(2)
_diffrn_measured_fraction_theta_full 0.996
_diffrn_measured_fraction_theta_max 0.996
_diffrn_radiation_monochromator graphite
_diffrn_radiation_source 'fine-focus sealed tube'
_diffrn_radiation_type MoK\a
_diffrn_radiation_wavelength 0.71073
_diffrn_reflns_av_R_equivalents 0.0242
_diffrn_reflns_av_sigmaI/netI 0.0223
_diffrn_reflns_limit_h_max 12
_diffrn_reflns_limit_h_min -11
_diffrn_reflns_limit_k_max 21
_diffrn_reflns_limit_k_min -20
_diffrn_reflns_limit_l_max 21
_diffrn_reflns_limit_l_min -17
_diffrn_reflns_number 23078
_diffrn_reflns_theta_full 25.02
_diffrn_reflns_theta_max 25.02
_diffrn_reflns_theta_min 1.63
_exptl_absorpt_coefficient_mu 0.792
_exptl_absorpt_correction_T_max 0.7171
_exptl_absorpt_correction_T_min 0.6655
_exptl_absorpt_correction_type multi-scan
_exptl_crystal_colour colorless
_exptl_crystal_density_diffrn 1.421
_exptl_crystal_density_method 'not measured'
_exptl_crystal_description prism
_exptl_crystal_F_000 1472
_exptl_crystal_size_max 0.56
_exptl_crystal_size_mid 0.50
_exptl_crystal_size_min 0.45
_refine_diff_density_max 0.886
_refine_diff_density_min -0.696
_refine_diff_density_rms 0.142
_refine_ls_extinction_method none
_refine_ls_goodness_of_fit_ref 1.092
_refine_ls_hydrogen_treatment fixed
_refine_ls_matrix_type full
_refine_ls_number_parameters 426
_refine_ls_number_reflns 5821
_refine_ls_number_restraints 0
_refine_ls_restrained_S_all 1.092
_refine_ls_R_factor_all 0.0569
_refine_ls_R_factor_gt 0.0470
_refine_ls_shift/su_max 0.000
_refine_ls_shift/su_mean 0.000
_refine_ls_structure_factor_coef Fsqd
_refine_ls_weighting_details 'calc w=1/[\s^2^(Fo^2^)+(0.0927P)^2^+4.1248P] where P=(Fo^2^+2Fc^2^)/3'
_refine_ls_weighting_scheme calc
_refine_ls_wR_factor_gt 0.1412
_refine_ls_wR_factor_ref 0.1567
_reflns_number_gt 5019
_reflns_number_total 5821
_reflns_threshold_expression >2sigma(I)
_cod_data_source_file b908765f.txt
_cod_data_source_block a9100
_cod_original_sg_symbol_H-M 'P 21/n'
_cod_database_code 7104952

loop_
_symmetry_equiv_pos_as_xyz
'x, y, z'
'-x+1/2, y+1/2, -z+1/2'
'-x, -y, -z'
'x-1/2, -y-1/2, z-1/2'

loop_
_atom_site_label
_atom_site_type_symbol
_atom_site_fract_x
_atom_site_fract_y
_atom_site_fract_z
_atom_site_U_iso_or_equiv
_atom_site_adp_type
_atom_site_occupancy
_atom_site_symmetry_multiplicity
_atom_site_calc_flag
_atom_site_refinement_flags
_atom_site_disorder_assembly
_atom_site_disorder_group
C1 C 0.4612(4) 0.7712(2) 0.1557(2) 0.0452(9) Uani 1 1 d . . .
H1A H 0.4158 0.7666 0.2010 0.068 Uiso 1 1 calc R . .
H1B H 0.5506 0.7821 0.1712 0.068 Uiso 1 1 calc R . .
H1C H 0.4539 0.7237 0.1271 0.068 Uiso 1 1 calc R . .
C2 C 0.4047(3) 0.83437(18) 0.10664(19) 0.0312(7) Uani 1 1 d . . .
C3 C 0.4382(3) 0.85981(19) 0.0374(2) 0.0331(7) Uani 1 1 d . . .
H3 H 0.5029 0.8398 0.0100 0.040 Uiso 1 1 calc R . .
C4 C 0.3601(3) 0.91956(18) 0.01608(18) 0.0287(7) Uani 1 1 d . . .
C5 C 0.3518(3) 0.9682(2) -0.05359(18) 0.0322(7) Uani 1 1 d . . .
H5A H 0.2849 1.0059 -0.0510 0.048 Uiso 1 1 calc R . .
H5B H 0.3323 0.9366 -0.0988 0.048 Uiso 1 1 calc R . .
H5C H 0.4329 0.9939 -0.0565 0.048 Uiso 1 1 calc R . .
C6 C 0.1737(3) 0.97948(18) 0.07204(17) 0.0256(6) Uani 1 1 d . . .
H6A H 0.1799 1.0200 0.0341 0.031 Uiso 1 1 calc R . .
H6B H 0.0952 0.9507 0.0573 0.031 Uiso 1 1 calc R . .
C7 C 0.2580(3) 1.06362(16) 0.17684(17) 0.0237(6) Uani 1 1 d . . .
C8 C 0.3494(3) 1.09547(18) 0.13739(19) 0.0287(7) Uani 1 1 d . . .
H8 H 0.3523 1.0835 0.0852 0.034 Uiso 1 1 calc R . .
C9 C 0.4385(3) 1.14552(19) 0.1738(2) 0.0339(7) Uani 1 1 d . . .
H9 H 0.5010 1.1671 0.1458 0.041 Uiso 1 1 calc R . .
C10 C 0.4371(3) 1.16381(19) 0.2486(2) 0.0332(7) Uani 1 1 d . . .
H10 H 0.4970 1.1988 0.2719 0.040 Uiso 1 1 calc R . .
C11 C 0.3463(3) 1.13072(18) 0.29171(19) 0.0296(7) Uani 1 1 d . . .
C12 C 0.2557(3) 1.08034(16) 0.25591(18) 0.0242(6) Uani 1 1 d . . .
C13 C 0.1691(3) 1.04323(17) 0.29966(17) 0.0238(6) Uani 1 1 d . . .
C14 C 0.1768(3) 1.0544(2) 0.37664(18) 0.0323(7) Uani 1 1 d . . .
H14 H 0.1218 1.0279 0.4063 0.039 Uiso 1 1 calc R . .
C15 C 0.2665(3) 1.1056(2) 0.4117(2) 0.0391(8) Uani 1 1 d . . .
H15 H 0.2706 1.1135 0.4650 0.047 Uiso 1 1 calc R . .
C16 C 0.3472(3) 1.1437(2) 0.3707(2) 0.0366(8) Uani 1 1 d . . .
H16 H 0.4047 1.1793 0.3953 0.044 Uiso 1 1 calc R . .
C17 C 0.0499(3) 1.00977(16) 0.18027(16) 0.0222(6) Uani 1 1 d . . .
H17 H -0.0004 0.9661 0.1575 0.027 Uiso 1 1 calc R . .
C18 C 0.0015(3) 0.94522(17) 0.29891(18) 0.0265(6) Uani 1 1 d . . .
H18A H -0.0618 0.9214 0.2612 0.032 Uiso 1 1 calc R . .
H18B H -0.0444 0.9756 0.3342 0.032 Uiso 1 1 calc R . .
C19 C -0.0510(4) 0.8800(2) 0.4529(2) 0.0416(9) Uani 1 1 d . . .
H19A H -0.1003 0.9197 0.4249 0.062 Uiso 1 1 calc R . .
H19B H -0.0177 0.8991 0.5030 0.062 Uiso 1 1 calc R . .
H19C H -0.1054 0.8362 0.4591 0.062 Uiso 1 1 calc R . .
C20 C 0.0558(3) 0.85704(18) 0.40990(18) 0.0299(7) Uani 1 1 d . . .
C21 C 0.1504(3) 0.80481(19) 0.42754(19) 0.0339(7) Uani 1 1 d . . .
H21 H 0.1626 0.7746 0.4721 0.041 Uiso 1 1 calc R . .
C22 C 0.2241(3) 0.80507(17) 0.36780(19) 0.0299(7) Uani 1 1 d . . .
C23 C 0.3400(3) 0.7605(2) 0.3589(2) 0.0410(8) Uani 1 1 d . . .
H23A H 0.3718 0.7735 0.3105 0.062 Uiso 1 1 calc R . .
H23B H 0.3200 0.7064 0.3595 0.062 Uiso 1 1 calc R . .
H23C H 0.4048 0.7721 0.4009 0.062 Uiso 1 1 calc R . .
C24 C -0.0314(3) 1.08104(16) 0.16664(18) 0.0245(6) Uani 1 1 d . . .
C25 C -0.0397(3) 1.11643(18) 0.0958(2) 0.0313(7) Uani 1 1 d . . .
H25 H 0.0101 1.0985 0.0579 0.038 Uiso 1 1 calc R . .
C26 C -0.1198(3) 1.1774(2) 0.0802(2) 0.0438(9) Uani 1 1 d . . .
H26 H -0.1255 1.2009 0.0317 0.053 Uiso 1 1 calc R . .
C27 C -0.1916(3) 1.2042(2) 0.1353(3) 0.0488(10) Uani 1 1 d . . .
H27 H -0.2468 1.2459 0.1245 0.059 Uiso 1 1 calc R . .
C28 C -0.1829(3) 1.1703(2) 0.2058(3) 0.0463(10) Uani 1 1 d . . .
H28 H -0.2314 1.1889 0.2439 0.056 Uiso 1 1 calc R . .
C29 C -0.1030(3) 1.10869(19) 0.2211(2) 0.0341(7) Uani 1 1 d . . .
H29 H -0.0976 1.0854 0.2697 0.041 Uiso 1 1 calc R . .
C30 C 0.2631(4) 0.9306(2) 0.5614(2) 0.0468(9) Uani 1 1 d . . .
C31 C 0.3723(4) 0.9222(3) 0.5185(3) 0.0589(11) Uani 1 1 d . . .
H31A H 0.3957 0.8687 0.5168 0.088 Uiso 1 1 calc R . .
H31B H 0.4435 0.9512 0.5432 0.088 Uiso 1 1 calc R . .
H31C H 0.3509 0.9409 0.4666 0.088 Uiso 1 1 calc R . .
C32 C 0.4078(5) 0.0689(3) 0.6794(3) 0.0657(13) Uani 1 1 d . . .
C33 C 0.4052(5) 0.0320(3) 0.7517(3) 0.0726(14) Uani 1 1 d . . .
H33A H 0.3631 -0.0172 0.7442 0.109 Uiso 1 1 calc R . .
H33B H 0.3587 0.0634 0.7849 0.109 Uiso 1 1 calc R . .
H33C H 0.4919 0.0245 0.7752 0.109 Uiso 1 1 calc R . .
N1 N 0.3083(3) 0.87586(14) 0.12754(15) 0.0279(6) Uani 1 1 d . . .
N2 N 0.2835(2) 0.92856(14) 0.07162(14) 0.0257(5) Uani 1 1 d . . .
N3 N 0.1672(2) 1.01262(14) 0.14519(14) 0.0246(5) Uani 1 1 d . . .
N4 N 0.0822(2) 0.99356(14) 0.26051(14) 0.0235(5) Uani 1 1 d . . .
N5 N 0.0750(2) 0.88640(14) 0.34156(14) 0.0258(6) Uani 1 1 d . . .
N6 N 0.1783(2) 0.85413(15) 0.31447(15) 0.0266(6) Uani 1 1 d . . .
N7 N 0.1792(4) 0.9388(3) 0.5931(3) 0.0706(12) Uani 1 1 d . . .
N8 N 0.4071(7) 0.0980(3) 0.6224(3) 0.107(2) Uani 1 1 d . . .
O1 O 0.7951(5) 0.8688(3) 0.1605(3) 0.0751(15) Uiso 0.70 1 d P A 1
O1' O 0.8209(12) 0.8299(8) 0.1801(7) 0.072(3) Uiso 0.30 1 d P A 2
O2 O 0.9866(4) 0.8325(2) 0.1161(3) 0.1073(16) Uani 1 1 d . A .
O3 O 0.8231(5) 0.7484(2) 0.1009(3) 0.126(2) Uani 1 1 d . A .
O4' O 0.8642(14) 0.8883(8) 0.0584(8) 0.085(4) Uiso 0.30 1 d P A 3
O4 O 0.7960(6) 0.8545(3) 0.0324(3) 0.0796(15) Uiso 0.70 1 d P A 4
Cl1 Cl 0.85224(8) 0.82501(5) 0.10397(5) 0.0382(2) Uani 1 1 d . . .
Cu1 Cu 0.23195(3) 0.87236(2) 0.21849(2) 0.02842(16) Uani 1 1 d . . .

loop_
_atom_site_aniso_label
_atom_site_aniso_U_11
_atom_site_aniso_U_22
_atom_site_aniso_U_33
_atom_site_aniso_U_23
_atom_site_aniso_U_13
_atom_site_aniso_U_12
C1 0.047(2) 0.039(2) 0.051(2) 0.0087(17) 0.0150(18) 0.0163(17)
C2 0.0286(16) 0.0282(16) 0.0374(19) -0.0037(14) 0.0061(13) 0.0028(13)
C3 0.0280(16) 0.0368(18) 0.0362(19) -0.0057(14) 0.0113(14) 0.0057(13)
C4 0.0262(15) 0.0328(17) 0.0280(17) -0.0061(13) 0.0072(12) -0.0037(13)
C5 0.0292(16) 0.0397(18) 0.0289(17) -0.0018(14) 0.0095(13) -0.0020(14)
C6 0.0241(14) 0.0304(16) 0.0216(15) -0.0025(12) 0.0001(11) 0.0054(12)
C7 0.0213(14) 0.0218(14) 0.0274(16) -0.0003(12) 0.0005(12) 0.0048(11)
C8 0.0273(15) 0.0301(16) 0.0291(17) 0.0005(13) 0.0051(13) 0.0012(13)
C9 0.0266(16) 0.0323(17) 0.043(2) 0.0028(15) 0.0073(14) -0.0039(13)
C10 0.0253(15) 0.0313(17) 0.042(2) -0.0053(14) -0.0002(14) -0.0050(13)
C11 0.0248(15) 0.0289(17) 0.0341(18) -0.0035(13) -0.0015(13) 0.0030(12)
C12 0.0198(13) 0.0237(15) 0.0283(16) -0.0014(12) -0.0007(11) 0.0051(11)
C13 0.0232(14) 0.0230(15) 0.0243(15) -0.0015(12) -0.0015(11) 0.0047(11)
C14 0.0301(16) 0.0406(19) 0.0262(17) -0.0027(14) 0.0025(13) 0.0003(14)
C15 0.0363(18) 0.053(2) 0.0272(18) -0.0114(16) -0.0025(14) 0.0007(16)
C16 0.0292(16) 0.0437(19) 0.0355(19) -0.0114(16) -0.0035(14) -0.0027(14)
C17 0.0215(13) 0.0230(14) 0.0215(15) -0.0010(11) 0.0004(11) -0.0007(11)
C18 0.0257(15) 0.0268(15) 0.0275(16) 0.0007(13) 0.0047(12) 0.0012(12)
C19 0.045(2) 0.050(2) 0.033(2) 0.0050(16) 0.0165(16) 0.0026(16)
C20 0.0352(17) 0.0298(16) 0.0254(17) -0.0002(13) 0.0068(13) -0.0034(13)
C21 0.0442(19) 0.0287(17) 0.0288(18) 0.0059(13) 0.0039(14) -0.0012(14)
C22 0.0334(16) 0.0224(15) 0.0332(18) 0.0017(13) 0.0010(13) 0.0002(13)
C23 0.0424(19) 0.0344(19) 0.047(2) 0.0089(16) 0.0064(16) 0.0107(15)
C24 0.0194(13) 0.0218(14) 0.0311(16) -0.0039(12) -0.0032(12) -0.0025(11)
C25 0.0269(15) 0.0277(16) 0.0376(19) 0.0032(14) -0.0050(13) -0.0050(13)
C26 0.0361(18) 0.0316(18) 0.060(2) 0.0131(17) -0.0149(17) -0.0034(15)
C27 0.0322(18) 0.0274(18) 0.083(3) 0.0036(19) -0.0102(19) 0.0072(15)
C28 0.0307(18) 0.038(2) 0.069(3) -0.0135(19) 0.0005(17) 0.0090(15)
C29 0.0280(16) 0.0320(17) 0.042(2) -0.0041(15) 0.0001(14) 0.0046(13)
C30 0.050(2) 0.045(2) 0.045(2) -0.0077(17) -0.0016(19) 0.0057(18)
C31 0.040(2) 0.065(3) 0.072(3) -0.006(2) 0.008(2) 0.001(2)
C32 0.076(3) 0.053(3) 0.068(3) -0.010(2) 0.004(3) -0.018(2)
C33 0.075(3) 0.067(3) 0.073(3) 0.009(3) -0.006(3) 0.000(3)
N1 0.0293(13) 0.0275(14) 0.0275(14) 0.0006(11) 0.0058(11) 0.0049(10)
N2 0.0264(13) 0.0271(13) 0.0240(13) -0.0021(10) 0.0048(10) 0.0019(10)
N3 0.0229(12) 0.0283(13) 0.0226(13) -0.0047(10) 0.0025(10) 0.0017(10)
N4 0.0237(12) 0.0245(12) 0.0219(13) 0.0001(10) 0.0005(10) -0.0017(10)
N5 0.0270(13) 0.0264(13) 0.0247(14) 0.0018(10) 0.0065(10) 0.0025(10)
N6 0.0273(13) 0.0247(13) 0.0283(14) 0.0018(11) 0.0062(11) 0.0036(10)
N7 0.071(3) 0.075(3) 0.068(3) -0.022(2) 0.021(2) 0.003(2)
N8 0.159(6) 0.076(3) 0.084(4) -0.001(3) 0.007(4) -0.043(4)
O2 0.062(2) 0.077(3) 0.185(5) -0.037(3) 0.018(3) -0.011(2)
O3 0.150(4) 0.052(2) 0.162(5) 0.000(3) -0.050(4) -0.031(3)
Cl1 0.0469(5) 0.0302(4) 0.0371(5) -0.0004(3) 0.0020(4) -0.0042(3)
Cu1 0.0305(2) 0.0291(2) 0.0268(3) 0.00276(15) 0.00874(17) 0.00599(15)

loop_
_atom_type_symbol
_atom_type_description
_atom_type_scat_dispersion_real
_atom_type_scat_dispersion_imag
_atom_type_scat_source
C C 0.0033 0.0016 'International Tables Vol C Tables 4.2.6.8 and 6.1.1.4'
H H 0.0000 0.0000 'International Tables Vol C Tables 4.2.6.8 and 6.1.1.4'
N N 0.0061 0.0033 'International Tables Vol C Tables 4.2.6.8 and 6.1.1.4'
O O 0.0106 0.0060 'International Tables Vol C Tables 4.2.6.8 and 6.1.1.4'
Cl Cl 0.1484 0.1585 'International Tables Vol C Tables 4.2.6.8 and 6.1.1.4'
Cu Cu 0.3201 1.2651 'International Tables Vol C Tables 4.2.6.8 and 6.1.1.4'

loop_
_geom_angle_atom_site_label_1
_geom_angle_atom_site_label_2
_geom_angle_atom_site_label_3
_geom_angle
_geom_angle_site_symmetry_1
_geom_angle_site_symmetry_3
_geom_angle_publ_flag
C2 C1 H1A 109.5 . . ?
C2 C1 H1B 109.5 . . ?
H1A C1 H1B 109.5 . . ?
C2 C1 H1C 109.5 . . ?
H1A C1 H1C 109.5 . . ?
H1B C1 H1C 109.5 . . ?
N1 C2 C3 109.9(3) . . ?
N1 C2 C1 121.2(3) . . ?
C3 C2 C1 128.9(3) . . ?
C4 C3 C2 106.8(3) . . ?
C4 C3 H3 126.6 . . ?
C2 C3 H3 126.6 . . ?
N2 C4 C3 106.5(3) . . ?
N2 C4 C5 122.9(3) . . ?
C3 C4 C5 130.6(3) . . ?
C4 C5 H5A 109.5 . . ?
C4 C5 H5B 109.5 . . ?
H5A C5 H5B 109.5 . . ?
C4 C5 H5C 109.5 . . ?
H5A C5 H5C 109.5 . . ?
H5B C5 H5C 109.5 . . ?
N3 C6 N2 111.6(2) . . ?
N3 C6 H6A 109.3 . . ?
N2 C6 H6A 109.3 . . ?
N3 C6 H6B 109.3 . . ?
N2 C6 H6B 109.3 . . ?
H6A C6 H6B 108.0 . . ?
C8 C7 N3 123.9(3) . . ?
C8 C7 C12 119.8(3) . . ?
N3 C7 C12 116.3(3) . . ?
C7 C8 C9 120.3(3) . . ?
C7 C8 H8 119.9 . . ?
C9 C8 H8 119.9 . . ?
C10 C9 C8 121.4(3) . . ?
C10 C9 H9 119.3 . . ?
C8 C9 H9 119.3 . . ?
C9 C10 C11 120.1(3) . . ?
C9 C10 H10 120.0 . . ?
C11 C10 H10 120.0 . . ?
C12 C11 C16 118.6(3) . . ?
C12 C11 C10 119.4(3) . . ?
C16 C11 C10 121.9(3) . . ?
C11 C12 C13 119.8(3) . . ?
C11 C12 C7 119.2(3) . . ?
C13 C12 C7 120.9(3) . . ?
C14 C13 N4 123.3(3) . . ?
C14 C13 C12 120.0(3) . . ?
N4 C13 C12 116.7(3) . . ?
C13 C14 C15 119.8(3) . . ?
C13 C14 H14 120.1 . . ?
C15 C14 H14 120.1 . . ?
C16 C15 C14 121.3(3) . . ?
C16 C15 H15 119.3 . . ?
C14 C15 H15 119.3 . . ?
C15 C16 C11 120.4(3) . . ?
C15 C16 H16 119.8 . . ?
C11 C16 H16 119.8 . . ?
N3 C17 N4 107.4(2) . . ?
N3 C17 C24 113.6(2) . . ?
N4 C17 C24 112.8(2) . . ?
N3 C17 H17 107.6 . . ?
N4 C17 H17 107.6 . . ?
C24 C17 H17 107.6 . . ?
N4 C18 N5 110.8(2) . . ?
N4 C18 H18A 109.5 . . ?
N5 C18 H18A 109.5 . . ?
N4 C18 H18B 109.5 . . ?
N5 C18 H18B 109.5 . . ?
H18A C18 H18B 108.1 . . ?
C20 C19 H19A 109.5 . . ?
C20 C19 H19B 109.5 . . ?
H19A C19 H19B 109.5 . . ?
C20 C19 H19C 109.5 . . ?
H19A C19 H19C 109.5 . . ?
H19B C19 H19C 109.5 . . ?
N5 C20 C21 106.6(3) . . ?
N5 C20 C19 123.2(3) . . ?
C21 C20 C19 130.2(3) . . ?
C20 C21 C22 106.5(3) . . ?
C20 C21 H21 126.8 . . ?
C22 C21 H21 126.8 . . ?
N6 C22 C21 110.4(3) . . ?
N6 C22 C23 121.0(3) . . ?
C21 C22 C23 128.5(3) . . ?
C22 C23 H23A 109.5 . . ?
C22 C23 H23B 109.5 . . ?
H23A C23 H23B 109.5 . . ?
C22 C23 H23C 109.5 . . ?
H23A C23 H23C 109.5 . . ?
H23B C23 H23C 109.5 . . ?
C29 C24 C25 118.7(3) . . ?
C29 C24 C17 121.7(3) . . ?
C25 C24 C17 119.4(3) . . ?
C26 C25 C24 120.5(3) . . ?
C26 C25 H25 119.7 . . ?
C24 C25 H25 119.7 . . ?
C27 C26 C25 120.0(4) . . ?
C27 C26 H26 120.0 . . ?
C25 C26 H26 120.0 . . ?
C28 C27 C26 119.9(3) . . ?
C28 C27 H27 120.1 . . ?
C26 C27 H27 120.1 . . ?
C27 C28 C29 119.9(4) . . ?
C27 C28 H28 120.1 . . ?
C29 C28 H28 120.1 . . ?
C24 C29 C28 120.9(4) . . ?
C24 C29 H29 119.5 . . ?
C28 C29 H29 119.5 . . ?
N7 C30 C31 178.2(5) . . ?
C30 C31 H31A 109.5 . . ?
C30 C31 H31B 109.5 . . ?
H31A C31 H31B 109.5 . . ?
C30 C31 H31C 109.5 . . ?
H31A C31 H31C 109.5 . . ?
H31B C31 H31C 109.5 . . ?
N8 C32 C33 178.5(7) . . ?
C32 C33 H33A 109.5 . . ?
C32 C33 H33B 109.5 . . ?
H33A C33 H33B 109.5 . . ?
C32 C33 H33C 109.5 . . ?
H33A C33 H33C 109.5 . . ?
H33B C33 H33C 109.5 . . ?
C2 N1 N2 105.6(3) . . ?
C2 N1 Cu1 128.9(2) . . ?
N2 N1 Cu1 125.15(19) . . ?
C4 N2 N1 111.2(3) . . ?
C4 N2 C6 127.9(3) . . ?
N1 N2 C6 120.4(2) . . ?
C7 N3 C6 122.1(2) . . ?
C7 N3 C17 116.1(2) . . ?
C6 N3 C17 119.9(2) . . ?
C13 N4 C18 122.4(2) . . ?
C13 N4 C17 115.7(2) . . ?
C18 N4 C17 119.3(2) . . ?
C20 N5 N6 110.8(3) . . ?
C20 N5 C18 127.8(3) . . ?
N6 N5 C18 121.4(2) . . ?
C22 N6 N5 105.7(2) . . ?
C22 N6 Cu1 129.0(2) . . ?
N5 N6 Cu1 125.2(2) . . ?
O3 Cl1 O4' 142.6(7) . . ?
O3 Cl1 O1' 91.3(6) . . ?
O4' Cl1 O1' 122.9(8) . . ?
O3 Cl1 O2 108.1(3) . . ?
O4' Cl1 O2 82.1(7) . . ?
O1' Cl1 O2 100.4(6) . . ?
O3 Cl1 O4 104.4(3) . . ?
O4' Cl1 O4 41.8(6) . . ?
O1' Cl1 O4 133.9(6) . . ?
O2 Cl1 O4 114.6(3) . . ?
O3 Cl1 O1 116.2(4) . . ?
O4' Cl1 O1 92.3(6) . . ?
O1' Cl1 O1 32.6(5) . . ?
O2 Cl1 O1 109.3(3) . . ?
O4 Cl1 O1 104.4(3) . . ?
N6 Cu1 N1 168.98(11) . . ?

loop_
_geom_bond_atom_site_label_1
_geom_bond_atom_site_label_2
_geom_bond_distance
_geom_bond_site_symmetry_2
_geom_bond_publ_flag
C1 C2 1.501(5) . ?
C1 H1A 0.9800 . ?
C1 H1B 0.9800 . ?
C1 H1C 0.9800 . ?
C2 N1 1.343(4) . ?
C2 C3 1.386(5) . ?
C3 C4 1.373(5) . ?
C3 H3 0.9500 . ?
C4 N2 1.349(4) . ?
C4 C5 1.498(5) . ?
C5 H5A 0.9800 . ?
C5 H5B 0.9800 . ?
C5 H5C 0.9800 . ?
C6 N3 1.429(4) . ?
C6 N2 1.475(4) . ?
C6 H6A 0.9900 . ?
C6 H6B 0.9900 . ?
C7 C8 1.375(4) . ?
C7 N3 1.395(4) . ?
C7 C12 1.433(4) . ?
C8 C9 1.403(5) . ?
C8 H8 0.9500 . ?
C9 C10 1.364(5) . ?
C9 H9 0.9500 . ?
C10 C11 1.417(5) . ?
C10 H10 0.9500 . ?
C11 C12 1.413(4) . ?
C11 C16 1.416(5) . ?
C12 C13 1.423(4) . ?
C13 C14 1.370(4) . ?
C13 N4 1.404(4) . ?
C14 C15 1.410(5) . ?
C14 H14 0.9500 . ?
C15 C16 1.359(5) . ?
C15 H15 0.9500 . ?
C16 H16 0.9500 . ?
C17 N3 1.450(4) . ?
C17 N4 1.454(4) . ?
C17 C24 1.533(4) . ?
C17 H17 1.0000 . ?
C18 N4 1.432(4) . ?
C18 N5 1.462(4) . ?
C18 H18A 0.9900 . ?
C18 H18B 0.9900 . ?
C19 C20 1.488(5) . ?
C19 H19A 0.9800 . ?
C19 H19B 0.9800 . ?
C19 H19C 0.9800 . ?
C20 N5 1.351(4) . ?
C20 C21 1.377(5) . ?
C21 C22 1.379(5) . ?
C21 H21 0.9500 . ?
C22 N6 1.336(4) . ?
C22 C23 1.486(5) . ?
C23 H23A 0.9800 . ?
C23 H23B 0.9800 . ?
C23 H23C 0.9800 . ?
C24 C29 1.378(5) . ?
C24 C25 1.396(5) . ?
C25 C26 1.385(5) . ?
C25 H25 0.9500 . ?
C26 C27 1.382(6) . ?
C26 H26 0.9500 . ?
C27 C28 1.380(6) . ?
C27 H27 0.9500 . ?
C28 C29 1.390(5) . ?
C28 H28 0.9500 . ?
C29 H29 0.9500 . ?
C30 N7 1.112(5) . ?
C30 C31 1.459(6) . ?
C31 H31A 0.9800 . ?
C31 H31B 0.9800 . ?
C31 H31C 0.9800 . ?
C32 N8 1.132(7) . ?
C32 C33 1.439(7) . ?
C33 H33A 0.9800 . ?
C33 H33B 0.9800 . ?
C33 H33C 0.9800 . ?
N1 N2 1.365(4) . ?
N1 Cu1 1.878(3) . ?
N5 N6 1.368(4) . ?
N6 Cu1 1.875(3) . ?
O1 Cl1 1.448(6) . ?
O1' Cl1 1.423(13) . ?
O2 Cl1 1.428(4) . ?
O3 Cl1 1.390(4) . ?
O4' Cl1 1.393(14) . ?
O4 Cl1 1.440(6) . ?
